data_2202477
loop_
_publ_author_name
'Krivokapi\'c, Alexander'
'Faiz, Jonathan A.'
'Anderson, Harry L.'

_publ_section_title
;
 Bis-BBN (9-borabicyclo[3.3.1]nonane) adduct of
 bis(diethylglyoximato)nickel(II)
;
_journal_issue 9
_journal_name_full 'Acta Crystallographica Section E'
_journal_page_first m748
_journal_page_last m749
_journal_paper_doi 10.1107/S1600536803017288
_journal_volume 59
_journal_year 2003
_chemical_formula_iupac '[Ni (C28 H48 B2 N4 O4)]'
_chemical_formula_moiety 'C28 H48 B2 N4 Ni1 O4'
_chemical_formula_sum 'C28 H48 B2 N4 Ni O4'
_chemical_formula_weight 585.05
_chemical_melting_point 533.0(10)
_chemical_name_systematic
;
[2,9-bis(cyclooctane-1,5-diyl)-4,6,11,13-tetraethyl-1,3,8,10-tetraoxa-
4,7,11,14-tetraaza-2,9-diboracyclotetradecane-4,6,11,13-tetraene-
\k^4^N]nickel(II)
;
_space_group_IT_number 14
_symmetry_cell_setting monoclinic
_symmetry_space_group_name_Hall '-P 2ybc'
_symmetry_space_group_name_H-M 'P 1 21/c 1'
_atom_sites_solution_hydrogens geom
_atom_sites_solution_primary direct
_cell_angle_alpha 90
_cell_angle_beta 94.7398(5)
_cell_angle_gamma 90
_cell_formula_units_Z 2
_cell_length_a 7.40470(10)
_cell_length_b 19.2467(2)
_cell_length_c 10.5508(2)
_cell_measurement_reflns_used 3483
_cell_measurement_temperature 150
_cell_measurement_theta_max 27
_cell_measurement_theta_min 5
_cell_volume 1498.52(4)
_computing_cell_refinement 'DENZO/SCALEPACK (Otwinowski & Minor, 1997)'
_computing_data_collection 'COLLECT (Nonius, 1997-2001)'
_computing_data_reduction DENZO/SCALEPACK
_computing_molecular_graphics 'CAMERON (Watkin et al., 1996)'
_computing_publication_material CRYSTALS
_computing_structure_refinement 'CRYSTALS (Watkin et al., 2001)'
_computing_structure_solution 'SIR92 (Altomare et al., 1994)'
_diffrn_ambient_temperature 150
_diffrn_measured_fraction_theta_full 0.992
_diffrn_measured_fraction_theta_max 0.991
_diffrn_measurement_device_type 'Enraf--Nonius KappaCCD'
_diffrn_measurement_method \w
_diffrn_radiation_monochromator graphite
_diffrn_radiation_type 'Mo K\a'
_diffrn_radiation_wavelength 0.71073
_diffrn_reflns_av_R_equivalents 0.03
_diffrn_reflns_limit_h_max 9
_diffrn_reflns_limit_h_min 0
_diffrn_reflns_limit_k_max 24
_diffrn_reflns_limit_k_min 0
_diffrn_reflns_limit_l_max 13
_diffrn_reflns_limit_l_min -13
_diffrn_reflns_number 3497
_diffrn_reflns_theta_full 27.260
_diffrn_reflns_theta_max 27.397
_diffrn_reflns_theta_min 5.336
_diffrn_standards_decay_% 0
_diffrn_standards_number 0
_exptl_absorpt_coefficient_mu 0.686
_exptl_absorpt_correction_T_max 0.87
_exptl_absorpt_correction_T_min 0.87
_exptl_absorpt_correction_type multi-scan
_exptl_absorpt_process_details '(DENZO/SCALEPACK; Otwinowski & Minor, 1997)'
_exptl_crystal_colour orange
_exptl_crystal_density_diffrn 1.297
_exptl_crystal_density_meas ?
_exptl_crystal_description block
_exptl_crystal_F_000 628.000
_exptl_crystal_size_max 0.20
_exptl_crystal_size_mid 0.20
_exptl_crystal_size_min 0.20
_refine_diff_density_max 0.31
_refine_diff_density_min -0.28
_refine_ls_extinction_method none
_refine_ls_goodness_of_fit_ref 1.0376
_refine_ls_hydrogen_treatment noref
_refine_ls_matrix_type full
_refine_ls_number_parameters 178
_refine_ls_number_reflns 2934
_refine_ls_R_factor_all 0.0310
_refine_ls_R_factor_gt 0.0249
_refine_ls_shift/su_max <0.001
_refine_ls_structure_factor_coef F
_refine_ls_weighting_details
;
Method = Prince modified Chebychev polynomial, (Watkin, 1994)
W = [weight][1-(\dF/6\sF)^2^]^2^, with 2.03, 0.469E-1 and 1.40
;
_refine_ls_weighting_scheme calc
_refine_ls_wR_factor_all 0.0349
_refine_ls_wR_factor_gt 0.0314
_refine_ls_wR_factor_ref 0.0314
_reflns_number_gt 2934
_reflns_number_total 3386
_reflns_threshold_expression I>3\s(I)
_cod_data_source_file ci6244.cif
_cod_data_source_block I
_cod_depositor_comments
;
The following automatic conversions were performed:
'_symmetry_cell_setting' value 'Monoclinic' changed to 'monoclinic'
according to '/home/saulius/struct/CIF-dictionaries/cif_core.dic'
dictionary named 'cif_core.dic' version 2.4.1 from 2010-06-29.

Automatic conversion script
Id: cif_fix_enum 1527 2010-12-29 10:47:43Z saulius 

The following automatic conversions were performed:

'_chemical_melting_point' value '532-534 K' was changed to
'533.0(10)' - the average value was taken and precision was
estimated.

Automatic conversion script
Id: cif_fix_values 1646 2011-03-28 12:23:43Z adriana 

The following automatic conversions were performed:

'_chemical_melting_point' value '532-534 K' was changed to
'533.0(10)' - the average value was taken and precision was
estimated.

'_symmetry_cell_setting' value 'Monoclinic' changed to
'monoclinic' according to
/home/saulius/struct/CIF-dictionaries/cif_core.dic dictionary named
'cif_core.dic' version 2.4.1 from 2010-06-29.

Automatic conversion script
Id: cif_fix_values 1715 2011-07-08 13:25:40Z adriana 

The following automatic conversions were performed:

'_exptl_crystal_density_meas' value 'not measured' was changed to '?'
- the value is perceived as not measured.

Automatic conversion script
Id: cif_fix_values 3008 2015-01-20 13:52:24Z robertas 
;
_cod_original_sg_symbol_H-M 'P 21/c'
_cod_original_formula_sum 'C28 H48 B2 N4 Ni1 O4'
_cod_database_code 2202477
_cod_database_fobs_code 2202477

loop_
_symmetry_equiv_pos_as_xyz
x,y,z
-x,-y,-z
-x,y+1/2,-z+1/2
x,-y+1/2,z+1/2

loop_
_atom_site_label
_atom_site_fract_x
_atom_site_fract_y
_atom_site_fract_z
_atom_site_U_iso_or_equiv
_atom_site_adp_type
_atom_site_occupancy
_atom_site_type_symbol
Ni1 1.0000 0.0000 1.0000 0.0138 Uani 1.0000 Ni
O2 0.88490(11) 0.13345(4) 0.90774(7) 0.0176 Uani 1.0000 O
O1 1.14610(11) -0.03759(4) 1.24972(7) 0.0189 Uani 1.0000 O
N2 0.94948(13) 0.09437(5) 1.00776(9) 0.0164 Uani 1.0000 N
N1 1.08510(13) 0.01367(5) 1.16935(9) 0.0167 Uani 1.0000 N
C11 1.32556(15) -0.14890(6) 1.29107(11) 0.0192 Uani 1.0000 C
C7 1.41922(15) -0.06462(6) 1.11578(11) 0.0199 Uani 1.0000 C
C3 1.11726(17) 0.09517(6) 1.34941(11) 0.0227 Uani 1.0000 C
C5 0.96163(16) 0.20048(6) 1.13804(11) 0.0207 Uani 1.0000 C
C10 1.41059(16) -0.21003(6) 1.22263(12) 0.0242 Uani 1.0000 C
C2 0.98932(14) 0.12451(5) 1.11628(11) 0.0170 Uani 1.0000 C
C1 1.06963(15) 0.07616(6) 1.21357(11) 0.0176 Uani 1.0000 C
C12 1.45707(17) -0.11135(7) 1.38923(12) 0.0266 Uani 1.0000 C
C14 1.54724(17) -0.02626(7) 1.21519(12) 0.0259 Uani 1.0000 C
C6 1.11434(19) 0.24364(7) 1.08963(16) 0.0341 Uani 1.0000 C
C13 1.60934(18) -0.06996(7) 1.33320(13) 0.0314 Uani 1.0000 C
B1 1.25066(17) -0.09465(6) 1.18507(12) 0.0168 Uani 1.0000 B
C8 1.50944(17) -0.12539(7) 1.04918(13) 0.0257 Uani 1.0000 C
C4 0.9517(2) 0.08936(8) 1.42620(13) 0.0350 Uani 1.0000 C
C9 1.55602(18) -0.18953(7) 1.13361(14) 0.0301 Uani 1.0000 C
H111 1.2265 -0.1682 1.3403 0.0238 Uiso 1.0000 H
H71 1.3799 -0.0296 1.0479 0.0250 Uiso 1.0000 H
H31 1.2146 0.0629 1.3870 0.0277 Uiso 1.0000 H
H32 1.1649 0.1440 1.3544 0.0277 Uiso 1.0000 H
H51 0.9570 0.2093 1.2315 0.0260 Uiso 1.0000 H
H52 0.8433 0.2154 1.0926 0.0260 Uiso 1.0000 H
H101 1.4670 -0.2427 1.2890 0.0301 Uiso 1.0000 H
H102 1.3113 -0.2354 1.1708 0.0301 Uiso 1.0000 H
H121 1.5135 -0.1472 1.4497 0.0329 Uiso 1.0000 H
H122 1.3847 -0.0782 1.4390 0.0329 Uiso 1.0000 H
H141 1.6565 -0.0107 1.1732 0.0320 Uiso 1.0000 H
H142 1.4820 0.0159 1.2448 0.0320 Uiso 1.0000 H
H61 1.0937 0.2941 1.1046 0.0408 Uiso 1.0000 H
H62 1.2332 0.2294 1.1346 0.0408 Uiso 1.0000 H
H63 1.1195 0.2355 0.9957 0.0408 Uiso 1.0000 H
H131 1.6666 -0.0381 1.4003 0.0388 Uiso 1.0000 H
H132 1.7039 -0.1038 1.3080 0.0388 Uiso 1.0000 H
H81 1.6246 -0.1077 1.0161 0.0317 Uiso 1.0000 H
H82 1.4255 -0.1408 0.9746 0.0317 Uiso 1.0000 H
H41 0.9832 0.1022 1.5166 0.0427 Uiso 1.0000 H
H42 0.9033 0.0406 1.4214 0.0427 Uiso 1.0000 H
H43 0.8535 0.1217 1.3888 0.0427 Uiso 1.0000 H
H91 1.6713 -0.1792 1.1874 0.0374 Uiso 1.0000 H
H92 1.5774 -0.2300 1.0768 0.0374 Uiso 1.0000 H

loop_
_atom_site_aniso_label
_atom_site_aniso_U_11
_atom_site_aniso_U_22
_atom_site_aniso_U_33
_atom_site_aniso_U_12
_atom_site_aniso_U_13
_atom_site_aniso_U_23
Ni1 0.01705(11) 0.01120(10) 0.01274(11) 0.00116(7) -0.00152(7) -0.00176(7)
O2 0.0196(4) 0.0143(3) 0.0182(4) 0.0004(3) -0.0027(3) 0.0026(3)
O1 0.0244(4) 0.0174(4) 0.0143(4) 0.0021(3) -0.0012(3) 0.0023(3)
N2 0.0166(4) 0.0146(4) 0.0177(4) 0.0008(3) -0.0009(3) 0.0006(3)
N1 0.0181(4) 0.0160(4) 0.0156(4) 0.0008(3) -0.0005(3) -0.0001(3)
C11 0.0192(5) 0.0190(5) 0.0196(5) -0.0007(4) 0.0022(4) 0.0056(4)
C7 0.0201(5) 0.0208(5) 0.0187(5) -0.0022(4) 0.0004(4) 0.0057(4)
C3 0.0290(6) 0.0218(5) 0.0168(5) -0.0017(4) -0.0011(4) -0.0048(4)
C5 0.0231(5) 0.0147(5) 0.0242(6) 0.0024(4) 0.0021(4) -0.0053(4)
C10 0.0229(6) 0.0200(5) 0.0298(6) 0.0041(4) 0.0040(5) 0.0074(5)
C2 0.0161(5) 0.0156(5) 0.0194(5) 0.0003(4) 0.0023(4) -0.0022(4)
C1 0.0174(5) 0.0183(5) 0.0171(5) 0.0000(4) 0.0011(4) -0.0028(4)
C12 0.0280(6) 0.0291(6) 0.0216(6) -0.0037(5) -0.0048(5) 0.0092(5)
C14 0.0235(6) 0.0282(6) 0.0252(6) -0.0097(5) -0.0025(5) 0.0076(5)
C6 0.0279(6) 0.0202(6) 0.0547(9) -0.0049(5) 0.0059(6) -0.0039(6)
C13 0.0271(6) 0.0356(7) 0.0297(7) -0.0095(5) -0.0093(5) 0.0095(5)
B1 0.0171(5) 0.0159(5) 0.0169(5) -0.0007(4) -0.0007(4) 0.0006(4)
C8 0.0224(5) 0.0298(6) 0.0260(6) -0.0003(5) 0.0086(5) 0.0035(5)
C4 0.0428(8) 0.0413(8) 0.0221(6) -0.0070(6) 0.0098(6) -0.0042(5)
C9 0.0240(6) 0.0296(6) 0.0380(7) 0.0049(5) 0.0097(5) 0.0059(5)

loop_
_atom_type_symbol
_atom_type_scat_dispersion_real
_atom_type_scat_dispersion_imag
_atom_type_scat_source
'C   ' 0.0033 0.0016 International_Tables_Vol_IV_Table_2.2B
'H   ' 0.0000 0.0000 International_Tables_Vol_IV_Table_2.2B
'B   ' 0.0000 0.0010 International_Tables_Vol_IV_Table_2.2B
'N   ' 0.0061 0.0033 International_Tables_Vol_IV_Table_2.2B
'Ni  ' 0.2850 1.1130 International_Tables_Vol_IV_Table_2.2B
'O   ' 0.0106 0.0060 International_Tables_Vol_IV_Table_2.2B

loop_
_geom_angle_atom_site_label_1
_geom_angle_atom_site_label_2
_geom_angle_atom_site_label_3
_geom_angle_site_symmetry_1
_geom_angle_site_symmetry_3
_geom_angle
_geom_angle_publ_flag
Ni1 N1 O1 . . 124.50(7) yes
Ni1 N1 C1 . . 116.26(8) yes
Ni1 N2 O2 . . 124.72(7) yes
Ni1 N2 C2 . . 116.41(8) yes
O1 N1 C1 . . 118.99(9) yes
O2 N2 C2 . . 118.76(9) yes
O2 B1 O1 2_757 . 107.68(9) yes
N1 Ni1 N1 . 2_757 179.994 yes
N1 O1 B1 . . 113.41(8) yes
N1 C1 C2 . . 112.10(10) yes
N2 Ni1 N2 . 2_757 179.994 yes
N2 Ni1 N1 . . 82.71(4) yes
N2 Ni1 N1 2_757 . 97.29(4) yes
N2 Ni1 N1 . 2_757 97.29(4) yes
N2 Ni1 N1 2_757 2_757 82.71(4) yes
N2 O2 B1 . 2_757 113.43(8) yes
N2 C2 C1 . . 112.46(9) yes
C10 C11 C12 . . 114.40(10) no
C10 C11 B1 . . 107.63(9) no
C12 C11 B1 . . 109.13(9) no
C10 C11 H111 . . 107.734 no
C12 C11 H111 . . 105.851 no
B1 C11 H111 . . 112.211 no
C14 C7 B1 . . 108.66(9) no
C14 C7 C8 . . 114.00(10) no
B1 C7 C8 . . 108.45(9) no
C14 C7 H71 . . 106.767 no
B1 C7 H71 . . 111.955 no
C8 C7 H71 . . 107.048 no
C1 C3 C4 . . 110.80(10) no
C1 C3 H31 . . 109.364 no
C4 C3 H31 . . 108.999 no
C1 C3 H32 . . 109.494 no
C4 C3 H32 . . 109.543 no
H31 C3 H32 . . 108.623 no
C2 C5 C6 . . 111.50(10) no
C2 C5 H51 . . 109.337 no
C6 C5 H51 . . 108.920 no
C2 C5 H52 . . 109.322 no
C6 C5 H52 . . 109.045 no
H51 C5 H52 . . 108.705 no
C11 C10 C9 . . 115.10(10) no
C11 C10 H101 . . 108.254 no
C9 C10 H101 . . 108.312 no
C11 C10 H102 . . 108.423 no
C9 C10 H102 . . 108.063 no
H101 C10 H102 . . 108.552 no
N2 C2 C5 . . 123.30(10) no
C5 C2 C1 . . 124.20(10) no
N1 C1 C3 . . 123.40(10) no
C3 C1 C2 . . 124.30(10) no
C11 C12 C13 . . 115.30(10) no
C11 C12 H121 . . 108.098 no
C13 C12 H121 . . 108.607 no
C11 C12 H122 . . 108.252 no
C13 C12 H122 . . 108.126 no
H121 C12 H122 . . 108.292 no
C7 C14 C13 . . 114.40(10) no
C7 C14 H141 . . 108.417 no
C13 C14 H141 . . 108.845 no
C7 C14 H142 . . 108.249 no
C13 C14 H142 . . 107.911 no
H141 C14 H142 . . 108.862 no
C5 C6 H61 . . 110.495 no
C5 C6 H62 . . 109.762 no
H61 C6 H62 . . 109.357 no
C5 C6 H63 . . 109.531 no
H61 C6 H63 . . 109.004 no
H62 C6 H63 . . 108.660 no
C12 C13 C14 . . 114.50(10) no
C12 C13 H131 . . 108.980 no
C14 C13 H131 . . 108.497 no
C12 C13 H132 . . 108.306 no
C14 C13 H132 . . 107.887 no
H131 C13 H132 . . 108.575 no
O2 B1 C11 2_757 . 107.43(9) no
O1 B1 C11 . . 108.39(9) no
O2 B1 C7 2_757 . 112.11(9) no
O1 B1 C7 . . 112.60(9) no
C11 B1 C7 . . 108.45(9) no
C7 C8 C9 . . 115.30(10) no
C7 C8 H81 . . 108.159 no
C9 C8 H81 . . 108.374 no
C7 C8 H82 . . 108.425 no
C9 C8 H82 . . 108.055 no
H81 C8 H82 . . 108.355 no
C3 C4 H41 . . 110.841 no
C3 C4 H42 . . 109.913 no
H41 C4 H42 . . 109.608 no
C3 C4 H43 . . 109.277 no
H41 C4 H43 . . 108.945 no
H42 C4 H43 . . 108.206 no
C10 C9 C8 . . 115.00(10) no
C10 C9 H91 . . 108.109 no
C8 C9 H91 . . 107.878 no
C10 C9 H92 . . 108.568 no
C8 C9 H92 . . 108.372 no
H91 C9 H92 . . 108.743 no

loop_
_geom_bond_atom_site_label_1
_geom_bond_atom_site_label_2
_geom_bond_site_symmetry_1
_geom_bond_site_symmetry_2
_geom_bond_distance
_geom_bond_publ_flag
Ni1 N2 . . 1.8576(9) yes
Ni1 N2 . 2_757 1.8576(9) yes
Ni1 N1 . . 1.8640(10) yes
Ni1 N1 . 2_757 1.8640(10) yes
O1 N1 . . 1.3540(12) yes
O1 B1 . . 1.5357(14) yes
O2 N2 . . 1.3508(12) yes
O2 B1 . 2_757 1.5367(14) yes
N1 C1 . . 1.2984(15) yes
N2 C2 . . 1.2956(15) yes
C1 C2 . . 1.4740(15) yes
C11 C10 . . 1.5418(16) no
C11 C12 . . 1.5417(17) no
C11 B1 . . 1.5957(16) no
C11 H111 . . 1.004 no
C7 C14 . . 1.5426(17) no
C7 B1 . . 1.6053(16) no
C7 C8 . . 1.5445(17) no
C7 H71 . . 1.008 no
C3 C1 . . 1.4929(15) no
C3 C4 . . 1.5282(18) no
C3 H31 . . 1.007 no
C3 H32 . . 1.003 no
C5 C2 . . 1.4968(15) no
C5 C6 . . 1.5247(17) no
C5 H51 . . 1.004 no
C5 H52 . . 1.005 no
C10 C9 . . 1.5377(17) no
C10 H101 . . 1.006 no
C10 H102 . . 1.005 no
C12 C13 . . 1.5380(18) no
C12 H121 . . 1.006 no
C12 H122 . . 1.008 no
C14 C13 . . 1.5408(18) no
C14 H141 . . 1.000 no
C14 H142 . . 1.007 no
C6 H61 . . 0.999 no
C6 H62 . . 1.003 no
C6 H63 . . 1.007 no
C13 H131 . . 1.004 no
C13 H132 . . 1.007 no
C8 C9 . . 1.5445(18) no
C8 H81 . . 1.007 no
C8 H82 . . 1.007 no
C4 H41 . . 0.995 no
C4 H42 . . 1.004 no
C4 H43 . . 1.012 no
C9 H91 . . 1.005 no
C9 H92 . . 1.004 no
